data_1524273
loop_
_publ_author_name
'Dubler, E.'
'Hess, R.'
'Oswald, H.R.'

_publ_section_title
;
 Darstellung und Kristallstruktur eines Hydroxostannates:
 Kupferdiammin-hexahydroxostannat (N H3)2 Sn(O H)6
;
_journal_name_full 'Zeitschrift fuer Anorganische und Allgemeine Chemie'
_journal_page_first 61
_journal_page_last 70
_journal_volume 421
_journal_year 1976
_chemical_formula_sum 'Cu H12 N2 O6 Sn'
_chemical_name_systematic '(Cu (N H3)2) (Sn (O H)6)'
_space_group_IT_number 2
_symmetry_space_group_name_Hall '-P 1'
_symmetry_space_group_name_H-M 'P -1'
_cell_angle_alpha 91.83
_cell_angle_beta 93.58
_cell_angle_gamma 107.69
_cell_formula_units_Z 1
_cell_length_a 5.643
_cell_length_b 6.621
_cell_length_c 4.885
_cell_volume 173.296
_citation_journal_id_ASTM ZAACAB
_cod_data_source_file Dubler_ZAACAB_1976_1515.cif
_cod_data_source_block H12Cu1N2O6Sn1
_cod_original_cell_volume 173.2963
_cod_original_formula_sum 'H12 Cu1 N2 O6 Sn1'
_cod_database_code 1524273

loop_
_symmetry_equiv_pos_as_xyz
x,y,z
-x,-y,-z

loop_
_atom_site_label
_atom_site_type_symbol
_atom_site_fract_x
_atom_site_fract_y
_atom_site_fract_z
_atom_site_occupancy
_atom_site_U_iso_or_equiv
O1 O-2 0.1076 0.279 0.7943 1 0.0
H6 H+1 0.675 0.575 0.732 1 0.0
O2 O-2 0.1601 0.8452 0.7273 1 0.0
Cu1 Cu+2 0 0.5 0 1 0.0
N1 N-3 0.3129 0.56 0.2464 1 0.0
Sn1 Sn+4 0 0 0 1 0.0
H4 H+1 0.565 0.355 0.857 1 0.0
H1 H+1 0.02 0.25 0.632 1 0.0
H5 H+1 0.71 0.39 0.589 1 0.0
O3 O-2 0.327 0.1114 0.2391 1 0.0
H2 H+1 0.68 0.13 0.221 1 0.0
H3 H+1 0.295 0.055 0.4 1 0.0
